data_1532353
loop_
_publ_author_name
'Uma, S.'
'Bliesner, R.'
'Sleight, A.W.'

_publ_section_title
;
 Oxygen ion conductivity in new oxygen deficient phases with scheelite
 related structures
;
_journal_name_full 'Solid State Sciences'
_journal_page_first 329
_journal_page_last 333
_journal_volume 4
_journal_year 2002
_chemical_formula_sum 'Bi0.7225 Ca0.2775 O3.92 V'
_chemical_name_systematic 'Bi0.71 Ca0.29 V O3.855'
_space_group_IT_number 81
_symmetry_space_group_name_Hall 'P -4'
_symmetry_space_group_name_H-M 'P -4'
_cell_angle_alpha 90
_cell_angle_beta 90
_cell_angle_gamma 90
_cell_formula_units_Z 4
_cell_length_a 5.121
_cell_length_b 5.121
_cell_length_c 11.701
_cell_volume 306.855
_citation_journal_id_ASTM SSSCFJ
_cod_data_source_file Uma_SSSCFJ_2002_925.cif
_cod_data_source_block Bi0.7225Ca0.2775O3.92V1
_cod_original_cell_volume 306.8545
_cod_original_formula_sum 'Bi0.7225 Ca0.2775 O3.92 V1'
_cod_database_code 1532353

loop_
_symmetry_equiv_pos_as_xyz
x,y,z
y,-x,-z
-x,-y,z
-y,x,-z

loop_
_atom_site_label
_atom_site_type_symbol
_atom_site_fract_x
_atom_site_fract_y
_atom_site_fract_z
_atom_site_occupancy
_atom_site_U_iso_or_equiv
Bi2 Bi+5 0.5 0 0.2501 0.58 0.0
O3 O-2 0.252 0.142 0.167 1 0.0
V1 V+5 0 0 0.5 1 0.0
O4 O-2 0.738 0.379 0.069 1 0.0
Ca2 Ca+2 0.5 0 0.2501 0.42 0.0
O1 O-2 0.132 0.237 0.422 0.92 0.0
Ca1 Ca+2 0 0 0 0.27 0.0
Bi3 Bi+3 0.5 0.5 0.5 1 0.0
O2 O-2 0.36 0.752 0.328 1 0.0
Bi1 Bi+5 0 0 0 0.73 0.0
V2 V+5 0.5 0.5 0 1 0.0
V3 V 0 0.5 0.249 1 0.0
